data_4304045
loop_
_publ_author_name
'Chen-I Yang'
'Wolfgang Wernsdorfer'
'Yu-Jhe Tsai'
'George Chung'
'Ting-Shen Kuo'
'Gene-Hsiang Lee'
'Minghuey Shieh'
'Hui-Lien Tsai'

_publ_section_title
;
Mixed-Valence Tetra- and Hexanuclear Manganese Complexes from the
Flexibility of Pyridine-Containing \b-Diketone Ligands
;
_journal_name_full 'Inorganic Chemistry'
_journal_page_first 1925
_journal_page_last 1939
_journal_paper_doi 10.1021/ic7013368
_journal_volume 47
_journal_year 2008
_chemical_formula_moiety 'C44 H30 Cl22 Mn4 N2 O18'
_chemical_formula_sum 'C44 H30 Cl22 Mn4 N2 O18'
_chemical_formula_weight 1874.36
_chemical_name_systematic
;
 ?
;
_space_group_IT_number 14
_symmetry_cell_setting monoclinic
_symmetry_space_group_name_Hall '-P 2ybc'
_symmetry_space_group_name_H-M 'P 1 21/c 1'
_atom_sites_solution_hydrogens geom
_atom_sites_solution_primary direct
_atom_sites_solution_secondary difmap
_audit_creation_method SHELXL-97
_cell_angle_alpha 90.00
_cell_angle_beta 90.8210(10)
_cell_angle_gamma 90.0000(10)
_cell_formula_units_Z 4
_cell_length_a 14.2480(2)
_cell_length_b 23.4740(3)
_cell_length_c 21.1190(4)
_cell_measurement_reflns_used 171978
_cell_measurement_temperature 200(2)
_cell_measurement_theta_max 25.35
_cell_measurement_theta_min 2.037
_cell_volume 7062.68(19)
_computing_cell_refinement DENZO-SMN
_computing_data_collection 'Collect (Nonius BV, 1997-2000)'
_computing_data_reduction DENZO-SMN
_computing_molecular_graphics 'Ortep-3 for Windows (Farrugia, 1997)'
_computing_publication_material 'WinGX publication routines (Farrugia, 1999)'
_computing_structure_refinement 'SHELXL-97 (Sheldrick, 1997)'
_computing_structure_solution 'SHELXS-86 (Sheldrick, 1986)'
_diffrn_ambient_temperature 293(2)
_diffrn_detector_area_resol_mean 9
_diffrn_measured_fraction_theta_full 0.997
_diffrn_measured_fraction_theta_max 0.997
_diffrn_measurement_device_type KappaCCD
_diffrn_measurement_method 'CCD rotation images, thick slices'
_diffrn_radiation_monochromator graphite
_diffrn_radiation_source 'fine-focus sealed tube'
_diffrn_radiation_type MoK\a
_diffrn_radiation_wavelength 0.71073
_diffrn_reflns_av_R_equivalents 0.1169
_diffrn_reflns_av_sigmaI/netI 0.0651
_diffrn_reflns_limit_h_max 17
_diffrn_reflns_limit_h_min -17
_diffrn_reflns_limit_k_max 28
_diffrn_reflns_limit_k_min -28
_diffrn_reflns_limit_l_max 25
_diffrn_reflns_limit_l_min -25
_diffrn_reflns_number 94600
_diffrn_reflns_theta_full 25.22
_diffrn_reflns_theta_max 25.22
_diffrn_reflns_theta_min 2.11
_exptl_absorpt_coefficient_mu 1.594
_exptl_absorpt_correction_T_max 0.963
_exptl_absorpt_correction_T_min 0.663
_exptl_absorpt_correction_type multi-scan
_exptl_crystal_colour black
_exptl_crystal_density_diffrn 1.763
_exptl_crystal_density_method 'not measured'
_exptl_crystal_description prism
_exptl_crystal_F_000 3704
_exptl_crystal_size_max 0.32
_exptl_crystal_size_mid 0.22
_exptl_crystal_size_min 0.05
_refine_diff_density_max 0.841
_refine_diff_density_min -0.833
_refine_diff_density_rms 0.178
_refine_ls_extinction_method none
_refine_ls_goodness_of_fit_ref 1.092
_refine_ls_hydrogen_treatment fixed
_refine_ls_matrix_type full
_refine_ls_number_parameters 931
_refine_ls_number_reflns 12709
_refine_ls_number_restraints 0
_refine_ls_restrained_S_all 1.092
_refine_ls_R_factor_all 0.1492
_refine_ls_R_factor_gt 0.0965
_refine_ls_shift/su_max 0.102
_refine_ls_shift/su_mean 0.002
_refine_ls_structure_factor_coef Fsqd
_refine_ls_weighting_details 'calc w=1/[\s^2^(Fo^2^)+(0.1331P)^2^+24.7174P] where P=(Fo^2^+2Fc^2^)/3'
_refine_ls_weighting_scheme calc
_refine_ls_wR_factor_gt 0.2472
_refine_ls_wR_factor_ref 0.2878
_reflns_number_gt 8104
_reflns_number_total 12709
_reflns_threshold_expression >2sigma(I)
_cod_data_source_file ic7013368-file002_2.cif
_cod_data_source_block complex2
_cod_original_sg_symbol_H-M 'P 21/c'
_cod_database_code 4304045

loop_
_symmetry_equiv_pos_as_xyz
'x, y, z'
'-x, y+1/2, -z+1/2'
'-x, -y, -z'
'x, -y-1/2, z-1/2'

loop_
_atom_site_label
_atom_site_type_symbol
_atom_site_fract_x
_atom_site_fract_y
_atom_site_fract_z
_atom_site_U_iso_or_equiv
_atom_site_adp_type
_atom_site_occupancy
_atom_site_symmetry_multiplicity
_atom_site_calc_flag
_atom_site_refinement_flags
_atom_site_disorder_assembly
_atom_site_disorder_group
Mn1 Mn 0.91709(8) 0.29704(5) 0.28442(5) 0.0437(3) Uani 1 1 d . . .
Mn2 Mn 0.97332(9) 0.22422(6) 0.40971(5) 0.0514(4) Uani 1 1 d . . .
Mn3 Mn 0.78643(9) 0.29937(6) 0.43700(5) 0.0512(3) Uani 1 1 d . . .
Mn4 Mn 0.75605(9) 0.20569(5) 0.31589(5) 0.0508(3) Uani 1 1 d . . .
Cl1 Cl 1.1524(2) 0.14894(15) 0.18903(14) 0.0830(11) Uani 0.867(6) 1 d P A 11
Cl2 Cl 1.2054(3) 0.11895(17) 0.31493(16) 0.1011(14) Uani 0.867(6) 1 d P A 11
Cl3 Cl 1.2487(2) 0.23016(16) 0.26975(19) 0.0969(13) Uani 0.867(6) 1 d P A 11
Cl1A Cl 1.1485(17) 0.1204(11) 0.2352(12) 0.095(8) Uiso 0.133(6) 1 d P A 12
Cl2A Cl 1.253(2) 0.1713(14) 0.3297(13) 0.114(9) Uiso 0.133(6) 1 d P A 12
Cl3A Cl 1.2256(19) 0.2265(12) 0.2069(13) 0.111(9) Uiso 0.133(6) 1 d P A 12
Cl4 Cl 1.2463(5) 0.3658(5) 0.3722(6) 0.112(3) Uani 0.65(3) 1 d P B 3
Cl5 Cl 1.1188(11) 0.4141(7) 0.4563(7) 0.131(5) Uani 0.65(3) 1 d P B 3
Cl6 Cl 1.1106(11) 0.4484(3) 0.3292(7) 0.161(6) Uani 0.65(3) 1 d P B 3
Cl4A Cl 1.2551(12) 0.3347(18) 0.4018(15) 0.168(11) Uani 0.35(3) 1 d P B 4
Cl5A Cl 1.111(3) 0.4213(15) 0.444(2) 0.200(16) Uani 0.35(3) 1 d P B 4
Cl6A Cl 1.184(3) 0.414(2) 0.3101(7) 0.23(2) Uani 0.35(3) 1 d P B 4
Cl7 Cl 0.8657(10) 0.4919(3) 0.2821(4) 0.308(9) Uani 0.889(10) 1 d P C 5
Cl8 Cl 0.8684(7) 0.4982(3) 0.4122(4) 0.210(5) Uani 0.889(10) 1 d P C 5
Cl9 Cl 0.7041(4) 0.4788(2) 0.3405(4) 0.177(3) Uani 0.889(10) 1 d P C 5
Cl7A Cl 0.8835(18) 0.4922(15) 0.2687(15) 0.070(9) Uiso 0.111(10) 1 d P C 6
Cl8A Cl 0.875(2) 0.5074(15) 0.4158(14) 0.061(8) Uiso 0.111(10) 1 d P C 6
Cl9A Cl 0.717(2) 0.4822(13) 0.3967(17) 0.097(12) Uiso 0.111(10) 1 d P C 6
Cl10 Cl 1.0045(8) 0.0459(3) 0.4283(3) 0.111(3) Uani 0.574(17) 1 d P D 1
Cl11 Cl 0.9643(9) 0.0327(5) 0.3021(3) 0.124(4) Uani 0.574(17) 1 d P D 1
Cl12 Cl 0.8236(7) 0.0102(4) 0.3940(12) 0.194(9) Uani 0.574(17) 1 d P D 1
L10A Cl 1.0238(9) 0.0396(6) 0.3848(18) 0.210(13) Uani 0.426(17) 1 d P D 2
L11A Cl 0.877(2) 0.0104(4) 0.3066(4) 0.161(10) Uani 0.426(17) 1 d P D 2
L12A Cl 0.8536(17) 0.0219(5) 0.4364(5) 0.159(8) Uani 0.426(17) 1 d P D 2
Cl13 Cl 0.5935(15) 0.1544(9) 0.5611(5) 0.192(9) Uani 0.56(2) 1 d P E 7
Cl14 Cl 0.4815(5) 0.1792(8) 0.4540(7) 0.173(7) Uani 0.56(2) 1 d P E 7
Cl15 Cl 0.5890(13) 0.0789(4) 0.4596(6) 0.158(6) Uani 0.56(2) 1 d P E 7
L13A Cl 0.560(2) 0.1736(15) 0.5460(13) 0.279(19) Uani 0.44(2) 1 d P E 8
L14A Cl 0.5013(17) 0.1236(14) 0.4296(8) 0.251(16) Uani 0.44(2) 1 d P E 8
L15A Cl 0.6611(17) 0.0832(6) 0.4947(10) 0.197(8) Uani 0.44(2) 1 d P E 8
Cl16 Cl 0.508(2) 0.3121(13) 0.2620(7) 0.169(13) Uani 0.265(17) 1 d P F 9
Cl17 Cl 0.482(2) 0.3948(11) 0.348(2) 0.159(15) Uani 0.265(17) 1 d P F 9
Cl18 Cl 0.4549(14) 0.2683(13) 0.3771(14) 0.171(11) Uani 0.265(17) 1 d P F 9
L16A Cl 0.5875(7) 0.3533(5) 0.2524(3) 0.164(5) Uani 0.735(17) 1 d P F 10
L17A Cl 0.4807(6) 0.3869(5) 0.3618(8) 0.154(5) Uani 0.735(17) 1 d P F 10
L18A Cl 0.4752(4) 0.2746(3) 0.3195(7) 0.175(7) Uani 0.735(17) 1 d P F 10
O21 O 0.5748(11) 0.0068(5) 0.0478(5) 0.189(6) Uani 1 1 d . . .
O1 O 0.8820(4) 0.2567(2) 0.3578(2) 0.0454(12) Uani 1 1 d . . .
O2 O 1.0288(4) 0.2339(3) 0.2528(2) 0.0566(14) Uani 1 1 d . . .
O3 O 1.0541(4) 0.1903(3) 0.3453(3) 0.0720(18) Uani 1 1 d . . .
O4 O 1.0222(4) 0.3418(3) 0.3155(3) 0.0668(16) Uani 1 1 d . . .
O5 O 1.0633(4) 0.3010(3) 0.4066(3) 0.0769(19) Uani 1 1 d . . .
O6 O 0.8362(4) 0.3736(2) 0.3011(2) 0.0622(15) Uani 1 1 d . . .
O7 O 0.8412(5) 0.3797(3) 0.4059(3) 0.0652(16) Uani 1 1 d . . .
O8 O 0.8990(5) 0.1447(2) 0.4148(3) 0.0642(16) Uani 1 1 d . . .
O9 O 0.8403(5) 0.1297(3) 0.3176(3) 0.0685(17) Uani 1 1 d . . .
O10 O 0.7051(5) 0.2236(3) 0.4726(3) 0.082(2) Uani 1 1 d . . .
O11 O 0.6783(6) 0.1692(4) 0.3880(4) 0.094(2) Uani 1 1 d . . .
O12 O 0.6407(6) 0.3386(4) 0.4215(5) 0.106(3) Uani 1 1 d . . .
O13 O 0.6869(6) 0.2853(4) 0.3456(4) 0.104(3) Uani 1 1 d . . .
O14 O 1.0639(4) 0.1958(3) 0.4709(3) 0.0725(18) Uani 1 1 d . . .
O15 O 0.9088(4) 0.2593(2) 0.4800(2) 0.0508(13) Uani 1 1 d . . .
O16 O 0.6673(4) 0.1858(3) 0.2389(3) 0.0693(18) Uani 1 1 d . . .
O17 O 0.8210(4) 0.2530(2) 0.2421(2) 0.0459(12) Uani 1 1 d . . .
N1 N 0.8139(5) 0.3380(3) 0.5342(3) 0.0583(18) Uani 1 1 d . . .
N2 N 0.9230(4) 0.3295(3) 0.1952(3) 0.0471(15) Uani 1 1 d . . .
C1 C 1.0729(6) 0.2028(4) 0.2894(4) 0.056(2) Uani 1 1 d . A .
C2 C 1.1661(6) 0.1763(4) 0.2668(4) 0.064(2) Uani 1 1 d . . .
C3 C 1.0669(6) 0.3390(4) 0.3658(5) 0.062(2) Uani 1 1 d . B .
C4 C 1.1389(10) 0.3876(6) 0.3792(6) 0.111(5) Uani 1 1 d . . .
C5 C 0.8352(7) 0.3991(4) 0.3514(4) 0.060(2) Uani 1 1 d . C .
C6 C 0.8211(10) 0.4657(5) 0.3474(5) 0.097(4) Uani 1 1 d . . .
C7 C 0.8797(7) 0.1151(4) 0.3670(4) 0.061(2) Uani 1 1 d . D .
C8 C 0.9112(8) 0.0520(4) 0.3724(4) 0.076(3) Uani 1 1 d . . .
C9 C 0.6678(7) 0.1851(5) 0.4456(5) 0.073(3) Uani 1 1 d . E .
C10 C 0.5897(12) 0.1470(7) 0.4770(7) 0.124(5) Uani 1 1 d . . .
C11 C 0.6314(7) 0.3178(5) 0.3689(6) 0.078(3) Uani 1 1 d . F .
C12 C 0.5402(8) 0.3312(6) 0.3286(7) 0.106(4) Uani 1 1 d . . .
C13 C 1.0844(7) 0.2134(5) 0.5259(4) 0.071(3) Uani 1 1 d . . .
C14 C 1.1669(7) 0.1855(5) 0.5552(5) 0.081(3) Uani 1 1 d . . .
C15 C 1.2190(8) 0.1482(6) 0.5202(6) 0.095(4) Uani 1 1 d . . .
H15 H 1.2049 0.1435 0.4773 0.114 Uiso 1 1 calc R . .
C16 C 1.2915(8) 0.1176(6) 0.5468(6) 0.103(4) Uani 1 1 d . . .
H16 H 1.3262 0.0933 0.5214 0.124 Uiso 1 1 calc R . .
C17 C 1.3140(9) 0.1221(7) 0.6103(7) 0.109(4) Uani 1 1 d . . .
C18 C 1.3958(10) 0.0912(8) 0.6402(8) 0.152(7) Uani 1 1 d . . .
H18A H 1.4227 0.0658 0.6098 0.227 Uiso 1 1 calc R . .
H18B H 1.3746 0.0697 0.6760 0.227 Uiso 1 1 calc R . .
H18C H 1.4422 0.1183 0.6539 0.227 Uiso 1 1 calc R . .
C19 C 1.2620(11) 0.1624(9) 0.6471(7) 0.145(7) Uani 1 1 d . . .
H19 H 1.2769 0.1677 0.6897 0.174 Uiso 1 1 calc R . .
C20 C 1.1906(10) 0.1929(7) 0.6195(6) 0.109(4) Uani 1 1 d . . .
H20 H 1.1573 0.2189 0.6436 0.131 Uiso 1 1 calc R . .
C21 C 1.0313(7) 0.2562(4) 0.5562(4) 0.062(2) Uani 1 1 d . . .
H21 H 1.0545 0.2708 0.5943 0.074 Uiso 1 1 calc R . .
C22 C 0.9479(6) 0.2774(4) 0.5333(4) 0.057(2) Uani 1 1 d . . .
C23 C 0.8919(6) 0.3201(4) 0.5665(3) 0.056(2) Uani 1 1 d . . .
C24 C 0.9140(8) 0.3436(5) 0.6258(4) 0.073(3) Uani 1 1 d . . .
H24 H 0.9664 0.3308 0.6483 0.087 Uiso 1 1 calc R . .
C25 C 0.8590(10) 0.3851(5) 0.6505(5) 0.090(3) Uani 1 1 d . . .
H25 H 0.8729 0.4007 0.6900 0.108 Uiso 1 1 calc R . .
C26 C 0.7824(10) 0.4034(5) 0.6158(5) 0.095(4) Uani 1 1 d . . .
H26 H 0.7443 0.4323 0.6312 0.114 Uiso 1 1 calc R . .
C27 C 0.7626(8) 0.3784(5) 0.5580(4) 0.077(3) Uani 1 1 d . . .
H27 H 0.7103 0.3909 0.5351 0.093 Uiso 1 1 calc R . .
C28 C 0.6534(6) 0.2058(4) 0.1846(4) 0.061(2) Uani 1 1 d . . .
C29 C 0.5667(6) 0.1868(5) 0.1501(4) 0.073(3) Uani 1 1 d . . .
C30 C 0.4955(7) 0.1623(6) 0.1832(5) 0.090(4) Uani 1 1 d . . .
H30 H 0.5016 0.1578 0.2268 0.108 Uiso 1 1 calc R . .
C31 C 0.4145(8) 0.1442(6) 0.1525(6) 0.101(4) Uani 1 1 d . . .
H31 H 0.3681 0.1258 0.1754 0.122 Uiso 1 1 calc R . .
C32 C 0.4014(8) 0.1531(7) 0.0876(5) 0.111(5) Uani 1 1 d . . .
C33 C 0.3093(9) 0.1355(9) 0.0552(6) 0.164(8) Uani 1 1 d . . .
H33A H 0.2681 0.1193 0.0859 0.246 Uiso 1 1 calc R . .
H33B H 0.3220 0.1077 0.0230 0.246 Uiso 1 1 calc R . .
H33C H 0.2802 0.1683 0.0362 0.246 Uiso 1 1 calc R . .
C34 C 0.4742(9) 0.1764(7) 0.0542(6) 0.120(5) Uani 1 1 d . . .
H34 H 0.4674 0.1810 0.0107 0.143 Uiso 1 1 calc R . .
C35 C 0.5579(8) 0.1933(6) 0.0836(5) 0.092(4) Uani 1 1 d . . .
H35 H 0.6067 0.2085 0.0602 0.111 Uiso 1 1 calc R . .
C36 C 0.7149(6) 0.2458(4) 0.1562(4) 0.058(2) Uani 1 1 d . . .
H36 H 0.7008 0.2573 0.1150 0.070 Uiso 1 1 calc R . .
C37 C 0.7909(6) 0.2682(3) 0.1839(3) 0.0497(19) Uani 1 1 d . . .
C38 C 0.8541(6) 0.3116(3) 0.1555(3) 0.0494(19) Uani 1 1 d . . .
C39 C 0.8455(7) 0.3324(4) 0.0948(4) 0.063(2) Uani 1 1 d . . .
H39 H 0.7978 0.3195 0.0679 0.075 Uiso 1 1 calc R . .
C40 C 0.9083(8) 0.3726(4) 0.0745(4) 0.077(3) Uani 1 1 d . . .
H40 H 0.9036 0.3873 0.0337 0.092 Uiso 1 1 calc R . .
C41 C 0.9769(9) 0.3905(4) 0.1144(4) 0.080(3) Uani 1 1 d . . .
H41 H 1.0197 0.4176 0.1008 0.096 Uiso 1 1 calc R . .
C42 C 0.9844(7) 0.3691(4) 0.1749(4) 0.063(2) Uani 1 1 d . . .
H42 H 1.0319 0.3819 0.2019 0.075 Uiso 1 1 calc R . .
C43 C 0.603(2) 0.0531(16) 0.2801(16) 0.262(14) Uiso 1 1 d . . .
L22A Cl 0.253(2) -0.0222(16) 0.3648(17) 0.401(16) Uiso 0.50 1 d P . .
Cl20 Cl 0.584(2) 0.0165(15) 0.2181(16) 0.397(16) Uiso 0.50 1 d P . .
Cl21 Cl 0.2511(9) 0.0058(6) 0.4118(6) 0.173(4) Uiso 0.50 1 d P . .
Cl22 Cl 0.3288(19) -0.0729(13) 0.3340(12) 0.348(12) Uiso 0.50 1 d P . .
L20A Cl 0.6635(11) 0.0075(7) 0.2319(7) 0.202(5) Uiso 0.50 1 d P . .
L21A Cl 0.345(4) 0.041(3) 0.415(3) 0.68(4) Uiso 0.50 1 d P . .
L19A Cl 0.4808(10) 0.0383(6) 0.2861(7) 0.203(5) Uiso 0.50 1 d P . .
C44 C 0.406(2) 0.0139(13) 0.3374(14) 0.224(11) Uiso 1 1 d . . .

loop_
_atom_site_aniso_label
_atom_site_aniso_U_11
_atom_site_aniso_U_22
_atom_site_aniso_U_33
_atom_site_aniso_U_23
_atom_site_aniso_U_13
_atom_site_aniso_U_12
Mn1 0.0548(7) 0.0444(6) 0.0317(5) -0.0018(5) -0.0056(5) 0.0004(5)
Mn2 0.0583(7) 0.0608(8) 0.0351(6) 0.0008(5) -0.0054(5) 0.0122(6)
Mn3 0.0568(7) 0.0569(8) 0.0398(6) -0.0018(5) -0.0036(5) 0.0033(6)
Mn4 0.0563(7) 0.0575(8) 0.0383(6) 0.0009(5) -0.0068(5) -0.0059(6)
Cl1 0.084(2) 0.100(2) 0.0651(18) -0.0326(17) -0.0063(14) 0.0302(17)
Cl2 0.113(3) 0.101(3) 0.089(2) 0.0153(19) 0.0037(19) 0.057(2)
Cl3 0.0613(18) 0.104(3) 0.125(3) -0.029(2) -0.0024(17) -0.0111(17)
Cl4 0.063(3) 0.142(7) 0.133(7) -0.012(5) -0.008(3) -0.032(4)
Cl5 0.130(7) 0.135(8) 0.126(6) -0.061(5) -0.066(6) 0.047(6)
Cl6 0.198(10) 0.078(5) 0.203(10) 0.047(5) -0.127(8) -0.065(5)
Cl4A 0.092(9) 0.24(3) 0.168(19) -0.033(19) 0.004(10) 0.000(13)
Cl5A 0.19(3) 0.14(2) 0.26(4) -0.12(2) -0.03(2) -0.043(18)
Cl6A 0.28(3) 0.31(4) 0.109(10) 0.056(14) -0.030(14) -0.22(4)
Cl7 0.69(2) 0.067(3) 0.176(6) 0.033(3) 0.198(10) 0.001(6)
Cl8 0.319(10) 0.069(3) 0.239(8) -0.067(4) -0.140(7) 0.035(4)
Cl9 0.180(5) 0.116(4) 0.232(8) -0.028(4) -0.064(5) 0.086(4)
Cl10 0.159(8) 0.080(4) 0.092(4) -0.012(3) -0.043(4) 0.060(4)
Cl11 0.206(10) 0.087(6) 0.079(4) -0.013(3) 0.016(5) 0.058(6)
Cl12 0.117(6) 0.062(5) 0.40(3) 0.052(9) 0.039(10) -0.013(4)
L10A 0.101(7) 0.086(7) 0.44(4) -0.018(14) 0.046(14) 0.016(6)
L11A 0.37(3) 0.047(4) 0.070(5) -0.012(4) -0.044(9) 0.030(8)
L12A 0.33(2) 0.046(5) 0.098(7) 0.010(4) 0.077(9) -0.017(8)
Cl13 0.273(16) 0.234(16) 0.069(5) 0.023(7) 0.006(7) -0.172(13)
Cl14 0.074(5) 0.257(16) 0.188(11) 0.009(10) 0.022(5) -0.032(6)
Cl15 0.212(15) 0.118(7) 0.144(9) 0.011(5) 0.041(9) -0.079(8)
L13A 0.32(3) 0.29(3) 0.24(2) -0.15(2) 0.22(2) -0.21(2)
L14A 0.217(18) 0.36(4) 0.175(13) -0.057(17) 0.036(13) -0.21(2)
L15A 0.237(18) 0.123(10) 0.230(17) 0.047(10) -0.005(15) -0.055(11)
Cl16 0.18(2) 0.26(3) 0.066(8) 0.010(12) -0.031(11) 0.04(2)
Cl17 0.16(2) 0.056(9) 0.26(3) -0.032(13) -0.10(2) 0.020(10)
Cl18 0.095(11) 0.25(3) 0.17(2) 0.059(18) 0.000(12) -0.034(13)
L16A 0.146(7) 0.253(10) 0.093(4) 0.035(4) -0.026(4) 0.063(7)
L17A 0.084(5) 0.170(10) 0.209(10) -0.053(7) -0.008(5) 0.074(5)
L18A 0.086(4) 0.130(6) 0.308(19) -0.064(8) -0.042(6) -0.010(4)
O21 0.315(16) 0.124(8) 0.127(8) 0.051(7) -0.038(9) -0.161(10)
O1 0.060(3) 0.048(3) 0.028(2) 0.000(2) -0.005(2) 0.002(2)
O2 0.058(3) 0.070(4) 0.042(3) 0.002(3) 0.000(3) 0.021(3)
O3 0.075(4) 0.094(5) 0.047(3) 0.006(3) 0.002(3) 0.031(4)
O4 0.079(4) 0.072(4) 0.049(3) -0.008(3) -0.016(3) -0.014(3)
O5 0.069(4) 0.096(5) 0.065(4) 0.009(4) -0.016(3) -0.012(4)
O6 0.095(4) 0.051(3) 0.041(3) 0.002(3) 0.001(3) 0.018(3)
O7 0.096(5) 0.056(4) 0.044(3) -0.004(3) 0.000(3) -0.002(3)
O8 0.102(5) 0.043(3) 0.047(3) 0.002(3) -0.006(3) 0.008(3)
O9 0.104(5) 0.054(4) 0.047(3) -0.003(3) -0.009(3) 0.005(3)
O10 0.085(5) 0.084(5) 0.078(4) 0.009(4) -0.007(4) -0.025(4)
O11 0.102(6) 0.101(6) 0.080(5) 0.009(4) 0.010(4) -0.028(5)
O12 0.092(6) 0.116(7) 0.109(6) -0.002(6) -0.030(5) 0.000(5)
O13 0.083(5) 0.096(6) 0.135(7) 0.032(5) 0.039(5) 0.029(5)
O14 0.070(4) 0.097(5) 0.051(3) 0.007(3) -0.013(3) 0.023(4)
O15 0.057(3) 0.065(4) 0.031(2) -0.004(2) -0.007(2) 0.004(3)
O16 0.073(4) 0.093(5) 0.042(3) 0.006(3) -0.010(3) -0.028(3)
O17 0.058(3) 0.051(3) 0.029(2) 0.003(2) -0.006(2) -0.006(2)
N1 0.074(5) 0.056(4) 0.045(4) 0.000(3) 0.013(3) 0.002(4)
N2 0.058(4) 0.045(4) 0.039(3) -0.006(3) 0.004(3) -0.008(3)
C1 0.057(5) 0.065(6) 0.047(5) -0.011(4) 0.000(4) 0.007(4)
C2 0.072(6) 0.064(6) 0.055(5) 0.000(4) 0.000(4) 0.017(5)
C3 0.060(5) 0.063(6) 0.064(6) -0.009(5) -0.006(5) -0.008(4)
C4 0.115(10) 0.123(11) 0.095(8) 0.004(8) -0.038(7) -0.052(9)
C5 0.081(6) 0.051(5) 0.049(5) 0.004(4) 0.009(4) 0.004(4)
C6 0.164(12) 0.058(6) 0.070(6) -0.005(5) 0.019(7) 0.022(7)
C7 0.089(6) 0.050(5) 0.044(5) 0.006(4) 0.011(4) 0.004(5)
C8 0.116(8) 0.055(6) 0.057(5) -0.003(4) 0.003(5) 0.021(6)
C9 0.074(6) 0.084(7) 0.063(6) 0.007(6) 0.017(5) -0.014(6)
C10 0.151(13) 0.114(11) 0.107(10) 0.008(8) -0.009(9) -0.064(10)
C11 0.064(6) 0.076(7) 0.094(8) 0.018(6) 0.019(6) 0.006(6)
C12 0.085(8) 0.108(10) 0.124(10) -0.036(8) -0.037(7) 0.041(7)
C13 0.076(6) 0.082(7) 0.055(5) 0.015(5) -0.022(5) -0.005(5)
C14 0.072(6) 0.108(9) 0.062(6) 0.017(6) -0.016(5) 0.007(6)
C15 0.078(7) 0.126(10) 0.082(7) 0.023(7) -0.009(6) 0.032(7)
C16 0.071(7) 0.139(12) 0.100(9) 0.035(8) 0.002(6) 0.026(7)
C17 0.080(8) 0.134(12) 0.113(10) 0.043(9) -0.034(7) 0.011(8)
C18 0.095(10) 0.194(18) 0.164(14) 0.069(13) -0.026(9) 0.034(11)
C19 0.127(12) 0.213(19) 0.094(10) 0.013(11) -0.061(9) 0.043(13)
C20 0.107(9) 0.140(12) 0.080(8) 0.008(8) -0.032(7) 0.019(9)
C21 0.070(6) 0.067(6) 0.048(5) 0.000(4) -0.007(4) 0.001(5)
C22 0.075(6) 0.060(5) 0.037(4) 0.003(4) -0.007(4) -0.009(4)
C23 0.075(6) 0.059(5) 0.034(4) -0.001(4) -0.002(4) -0.006(5)
C24 0.092(7) 0.080(7) 0.046(5) 0.000(5) -0.011(5) -0.002(6)
C25 0.139(10) 0.080(8) 0.051(5) -0.021(5) 0.001(6) 0.007(7)
C26 0.137(11) 0.085(8) 0.064(6) -0.014(6) 0.008(7) 0.029(8)
C27 0.099(8) 0.080(7) 0.052(5) 0.001(5) 0.006(5) 0.005(6)
C28 0.061(5) 0.081(6) 0.041(4) -0.006(4) -0.010(4) -0.010(5)
C29 0.055(5) 0.112(8) 0.052(5) -0.012(5) -0.012(4) -0.013(5)
C30 0.064(6) 0.156(12) 0.051(5) -0.015(6) -0.006(5) -0.034(7)
C31 0.071(7) 0.151(12) 0.082(7) -0.031(8) 0.006(6) -0.030(7)
C32 0.071(7) 0.194(15) 0.068(7) -0.033(8) -0.019(6) -0.015(8)
C33 0.094(9) 0.30(3) 0.094(9) -0.068(12) -0.018(7) -0.074(13)
C34 0.091(9) 0.195(16) 0.072(7) -0.015(8) -0.023(7) -0.049(10)
C35 0.073(7) 0.146(11) 0.058(6) -0.005(6) -0.020(5) -0.030(7)
C36 0.058(5) 0.082(6) 0.034(4) 0.001(4) -0.013(4) -0.005(5)
C37 0.064(5) 0.053(5) 0.032(4) -0.002(3) -0.003(4) 0.009(4)
C38 0.073(5) 0.041(4) 0.035(4) -0.002(3) 0.001(4) 0.005(4)
C39 0.100(7) 0.051(5) 0.037(4) -0.001(4) -0.001(4) 0.000(5)
C40 0.132(9) 0.061(6) 0.037(4) 0.008(4) 0.010(5) 0.000(6)
C41 0.139(10) 0.048(5) 0.053(5) -0.004(4) 0.018(6) -0.032(6)
C42 0.084(6) 0.054(5) 0.050(5) -0.007(4) 0.010(4) -0.018(5)

loop_
_atom_type_symbol
_atom_type_description
_atom_type_scat_dispersion_real
_atom_type_scat_dispersion_imag
_atom_type_scat_source
C C 0.0033 0.0016 'International Tables Vol C Tables 4.2.6.8 and 6.1.1.4'
H H 0.0000 0.0000 'International Tables Vol C Tables 4.2.6.8 and 6.1.1.4'
Mn Mn 0.3368 0.7283 'International Tables Vol C Tables 4.2.6.8 and 6.1.1.4'
Cl Cl 0.1484 0.1585 'International Tables Vol C Tables 4.2.6.8 and 6.1.1.4'
O O 0.0106 0.0060 'International Tables Vol C Tables 4.2.6.8 and 6.1.1.4'
N N 0.0061 0.0033 'International Tables Vol C Tables 4.2.6.8 and 6.1.1.4'

loop_
_geom_angle_atom_site_label_1
_geom_angle_atom_site_label_2
_geom_angle_atom_site_label_3
_geom_angle
_geom_angle_site_symmetry_1
_geom_angle_site_symmetry_3
_geom_angle_publ_flag
O1 Mn1 O17 85.3(2) . . ?
O1 Mn1 O4 101.9(2) . . ?
O17 Mn1 O4 171.9(2) . . ?
O1 Mn1 N2 164.1(2) . . ?
O17 Mn1 N2 79.0(2) . . ?
O4 Mn1 N2 93.9(2) . . ?
O1 Mn1 O6 97.7(2) . . ?
O17 Mn1 O6 98.3(2) . . ?
O4 Mn1 O6 84.6(3) . . ?
N2 Mn1 O6 82.5(2) . . ?
O1 Mn1 O2 96.3(2) . . ?
O17 Mn1 O2 90.5(2) . . ?
O4 Mn1 O2 85.0(2) . . ?
N2 Mn1 O2 86.2(2) . . ?
O6 Mn1 O2 164.0(2) . . ?
O1 Mn1 Mn4 45.47(15) . . ?
O17 Mn1 Mn4 39.97(14) . . ?
O4 Mn1 Mn4 147.40(18) . . ?
N2 Mn1 Mn4 118.69(18) . . ?
O6 Mn1 Mn4 97.85(18) . . ?
O2 Mn1 Mn4 97.47(16) . . ?
O1 Mn2 O14 173.8(3) . . ?
O1 Mn2 O15 86.6(2) . . ?
O14 Mn2 O15 87.4(2) . . ?
O1 Mn2 O3 99.8(2) . . ?
O14 Mn2 O3 86.0(3) . . ?
O15 Mn2 O3 172.3(2) . . ?
O1 Mn2 O8 92.6(2) . . ?
O14 Mn2 O8 89.5(3) . . ?
O15 Mn2 O8 95.3(2) . . ?
O3 Mn2 O8 88.7(3) . . ?
O1 Mn2 O5 92.8(2) . . ?
O14 Mn2 O5 85.4(3) . . ?
O15 Mn2 O5 87.6(3) . . ?
O3 Mn2 O5 87.9(3) . . ?
O8 Mn2 O5 174.0(3) . . ?
O7 Mn3 O15 102.4(2) . . ?
O7 Mn3 O10 169.8(3) . . ?
O15 Mn3 O10 86.1(2) . . ?
O7 Mn3 N1 82.3(2) . . ?
O15 Mn3 N1 70.6(2) . . ?
O10 Mn3 N1 95.5(3) . . ?
O7 Mn3 O12 86.3(3) . . ?
O15 Mn3 O12 162.9(3) . . ?
O10 Mn3 O12 84.1(3) . . ?
N1 Mn3 O12 96.5(3) . . ?
O7 Mn3 O1 86.6(2) . . ?
O15 Mn3 O1 69.42(17) . . ?
O10 Mn3 O1 101.7(2) . . ?
N1 Mn3 O1 134.9(2) . . ?
O12 Mn3 O1 126.3(3) . . ?
O7 Mn3 O13 95.0(2) . . ?
O15 Mn3 O13 137.6(2) . . ?
O10 Mn3 O13 81.9(3) . . ?
N1 Mn3 O13 150.8(3) . . ?
O12 Mn3 O13 54.3(3) . . ?
O1 Mn3 O13 73.5(2) . . ?
O11 Mn4 O16 98.9(3) . . ?
O11 Mn4 O17 171.6(3) . . ?
O16 Mn4 O17 79.2(2) . . ?
O11 Mn4 O9 87.1(3) . . ?
O16 Mn4 O9 99.1(3) . . ?
O17 Mn4 O9 101.3(2) . . ?
O11 Mn4 O13 84.1(3) . . ?
O16 Mn4 O13 98.2(3) . . ?
O17 Mn4 O13 88.1(2) . . ?
O9 Mn4 O13 161.6(3) . . ?
O11 Mn4 O1 110.5(2) . . ?
O16 Mn4 O1 149.8(2) . . ?
O17 Mn4 O1 70.73(17) . . ?
O9 Mn4 O1 89.6(2) . . ?
O13 Mn4 O1 78.5(3) . . ?
O11 Mn4 Mn1 144.6(2) . . ?
O16 Mn4 Mn1 114.30(17) . . ?
O17 Mn4 Mn1 35.39(13) . . ?
O9 Mn4 Mn1 99.01(19) . . ?
O13 Mn4 Mn1 79.4(2) . . ?
O1 Mn4 Mn1 35.47(11) . . ?
C6 Cl8A Cl9A 50.5(11) . . ?
C6 Cl9A Cl8A 51.8(12) . . ?
Mn2 O1 Mn1 119.9(3) . . ?
Mn2 O1 Mn4 123.1(3) . . ?
Mn1 O1 Mn4 99.06(19) . . ?
Mn2 O1 Mn3 99.28(18) . . ?
Mn1 O1 Mn3 121.6(2) . . ?
Mn4 O1 Mn3 92.19(18) . . ?
C1 O2 Mn1 123.5(5) . . ?
C1 O3 Mn2 134.1(6) . . ?
C3 O4 Mn1 130.5(6) . . ?
C3 O5 Mn2 129.5(6) . . ?
C5 O6 Mn1 124.2(6) . . ?
C5 O7 Mn3 125.9(6) . . ?
C7 O8 Mn2 122.9(5) . . ?
C7 O9 Mn4 119.6(6) . . ?
C9 O10 Mn3 131.8(7) . . ?
C9 O11 Mn4 130.1(7) . . ?
C11 O12 Mn3 93.2(8) . . ?
C11 O13 Mn4 161.3(8) . . ?
C11 O13 Mn3 88.2(8) . . ?
Mn4 O13 Mn3 94.8(3) . . ?
C13 O14 Mn2 130.1(6) . . ?
C22 O15 Mn2 126.2(5) . . ?
C22 O15 Mn3 123.0(5) . . ?
Mn2 O15 Mn3 104.5(2) . . ?
C28 O16 Mn4 135.4(6) . . ?
C37 O17 Mn1 119.9(5) . . ?
C37 O17 Mn4 132.0(5) . . ?
Mn1 O17 Mn4 104.6(2) . . ?
C27 N1 C23 119.3(8) . . ?
C27 N1 Mn3 123.3(6) . . ?
C23 N1 Mn3 117.2(5) . . ?
C42 N2 C38 119.1(7) . . ?
C42 N2 Mn1 125.9(5) . . ?
C38 N2 Mn1 114.7(5) . . ?
O2 C1 O3 128.3(8) . . ?
O2 C1 C2 118.5(7) . . ?
O3 C1 C2 113.2(8) . . ?
Cl1A C2 C1 110.7(12) . . ?
Cl1A C2 Cl3 140.3(11) . . ?
C1 C2 Cl3 106.3(6) . . ?
Cl1A C2 Cl2 68.9(11) . . ?
C1 C2 Cl2 113.2(6) . . ?
Cl3 C2 Cl2 109.0(5) . . ?
Cl1A C2 Cl1 41.4(10) . . ?
C1 C2 Cl1 110.3(6) . . ?
Cl3 C2 Cl1 111.3(5) . . ?
Cl2 C2 Cl1 106.7(5) . . ?
Cl1A C2 Cl2A 112.5(15) . . ?
C1 C2 Cl2A 112.3(11) . . ?
Cl3 C2 Cl2A 64.1(10) . . ?
Cl2 C2 Cl2A 47.3(10) . . ?
Cl1 C2 Cl2A 136.4(11) . . ?
Cl1A C2 Cl3A 108.3(14) . . ?
C1 C2 Cl3A 110.0(10) . . ?
Cl3 C2 Cl3A 43.4(9) . . ?
Cl2 C2 Cl3A 134.4(10) . . ?
Cl1 C2 Cl3A 69.9(9) . . ?
Cl2A C2 Cl3A 102.7(13) . . ?
O4 C3 O5 127.7(9) . . ?
O4 C3 C4 116.6(9) . . ?
O5 C3 C4 115.7(9) . . ?
C3 C4 Cl4 111.8(11) . . ?
C3 C4 Cl5A 110.0(16) . . ?
Cl4 C4 Cl5A 118.0(14) . . ?
C3 C4 Cl6A 111.3(10) . . ?
Cl4 C4 Cl6A 71.0(17) . . ?
Cl5A C4 Cl6A 129(2) . . ?
C3 C4 Cl5 108.1(11) . . ?
Cl4 C4 Cl5 111.1(8) . . ?
Cl5A C4 Cl5 10.1(18) . . ?
Cl6A C4 Cl5 136.1(17) . . ?
C3 C4 Cl6 109.3(8) . . ?
Cl4 C4 Cl6 113.3(9) . . ?
Cl5A C4 Cl6 92.9(17) . . ?
Cl6A C4 Cl6 45.8(16) . . ?
Cl5 C4 Cl6 102.7(11) . . ?
C3 C4 Cl4A 97.0(12) . . ?
Cl4 C4 Cl4A 25.9(8) . . ?
Cl5A C4 Cl4A 107.1(16) . . ?
Cl6A C4 Cl4A 96.1(16) . . ?
Cl5 C4 Cl4A 97.8(9) . . ?
Cl6 C4 Cl4A 139.2(11) . . ?
O6 C5 O7 128.8(8) . . ?
O6 C5 C6 116.3(8) . . ?
O7 C5 C6 114.9(8) . . ?
C5 C6 Cl7 111.4(8) . . ?
C5 C6 Cl9 108.0(9) . . ?
Cl7 C6 Cl9 104.5(9) . . ?
C5 C6 Cl8 110.7(8) . . ?
Cl7 C6 Cl8 110.7(10) . . ?
Cl9 C6 Cl8 111.3(7) . . ?
C5 C6 Cl9A 106.1(12) . . ?
Cl7 C6 Cl9A 135.2(13) . . ?
Cl9 C6 Cl9A 39.0(11) . . ?
Cl8 C6 Cl9A 76.5(12) . . ?
C5 C6 Cl8A 114.8(13) . . ?
Cl7 C6 Cl8A 106.7(12) . . ?
Cl9 C6 Cl8A 111.0(11) . . ?
Cl8 C6 Cl8A 4.6(11) . . ?
Cl9A C6 Cl8A 77.6(14) . . ?
C5 C6 Cl7A 107.3(12) . . ?
Cl7 C6 Cl7A 4.9(11) . . ?
Cl9 C6 Cl7A 108.7(10) . . ?
Cl8 C6 Cl7A 110.7(12) . . ?
Cl9A C6 Cl7A 140.1(15) . . ?
Cl8A C6 Cl7A 106.9(13) . . ?
O9 C7 O8 128.6(8) . . ?
O9 C7 C8 117.2(8) . . ?
O8 C7 C8 114.2(8) . . ?
C7 C8 L10A 117.4(9) . . ?
C7 C8 Cl12 111.6(8) . . ?
L10A C8 Cl12 126.0(9) . . ?
C7 C8 Cl11 108.4(7) . . ?
L10A C8 Cl11 69.7(12) . . ?
Cl12 C8 Cl11 114.8(9) . . ?
C7 C8 L12A 107.8(8) . . ?
L10A C8 L12A 105.9(12) . . ?
Cl12 C8 L12A 35.0(7) . . ?
Cl11 C8 L12A 140.7(8) . . ?
C7 C8 L11A 113.3(7) . . ?
L10A C8 L11A 106.3(11) . . ?
Cl12 C8 L11A 71.9(9) . . ?
Cl11 C8 L11A 45.3(7) . . ?
L12A C8 L11A 105.2(9) . . ?
C7 C8 Cl10 109.9(7) . . ?
L10A C8 Cl10 32.9(11) . . ?
Cl12 C8 Cl10 109.3(9) . . ?
Cl11 C8 Cl10 102.4(7) . . ?
L12A C8 Cl10 78.9(8) . . ?
L11A C8 Cl10 132.5(8) . . ?
O10 C9 O11 128.2(9) . . ?
O10 C9 C10 122.8(10) . . ?
O11 C9 C10 108.9(10) . . ?
C9 C10 L13A 110.3(12) . . ?
C9 C10 Cl15 117.4(12) . . ?
L13A C10 Cl15 124.6(14) . . ?
C9 C10 L14A 117.3(11) . . ?
L13A C10 L14A 116.6(16) . . ?
Cl15 C10 L14A 63.1(11) . . ?
C9 C10 Cl14 104.8(10) . . ?
L13A C10 Cl14 81.2(17) . . ?
Cl15 C10 Cl14 110.5(10) . . ?
L14A C10 Cl14 48.7(11) . . ?
C9 C10 Cl13 110.5(10) . . ?
L13A C10 Cl13 24(2) . . ?
Cl15 C10 Cl13 108.6(11) . . ?
L14A C10 Cl13 129.3(12) . . ?
Cl14 C10 Cl13 104.1(13) . . ?
C9 C10 L15A 98.9(11) . . ?
L13A C10 L15A 106.1(18) . . ?
Cl15 C10 L15A 42.0(8) . . ?
L14A C10 L15A 105.1(14) . . ?
Cl14 C10 L15A 150.9(10) . . ?
Cl13 C10 L15A 82.5(12) . . ?
O13 C11 O12 124.1(12) . . ?
O13 C11 C12 116.5(12) . . ?
O12 C11 C12 119.4(10) . . ?
Cl16 C12 C11 132.1(13) . . ?
Cl16 C12 L18A 59.4(12) . . ?
C11 C12 L18A 111.4(10) . . ?
Cl16 C12 L17A 116.8(12) . . ?
C11 C12 L17A 110.0(10) . . ?
L18A C12 L17A 112.7(9) . . ?
Cl16 C12 Cl17 109.2(17) . . ?
C11 C12 Cl17 115.3(14) . . ?
L18A C12 Cl17 116.9(13) . . ?
L17A C12 Cl17 11(2) . . ?
Cl16 C12 L16A 52.4(12) . . ?
C11 C12 L16A 102.7(9) . . ?
L18A C12 L16A 110.1(9) . . ?
L17A C12 L16A 109.5(10) . . ?
Cl17 C12 L16A 98.5(18) . . ?
Cl16 C12 Cl18 93.9(15) . . ?
C11 C12 Cl18 94.2(10) . . ?
L18A C12 Cl18 35.2(8) . . ?
L17A C12 Cl18 92.4(11) . . ?
Cl17 C12 Cl18 101.4(17) . . ?
L16A C12 Cl18 145.2(11) . . ?
O14 C13 C21 122.0(8) . . ?
O14 C13 C14 114.4(10) . . ?
C21 C13 C14 123.6(9) . . ?
C15 C14 C20 118.4(10) . . ?
C15 C14 C13 119.5(9) . . ?
C20 C14 C13 122.0(11) . . ?
C16 C15 C14 121.6(12) . . ?
C16 C15 H15 119.2 . . ?
C14 C15 H15 119.2 . . ?
C15 C16 C17 121.5(13) . . ?
C15 C16 H16 119.3 . . ?
C17 C16 H16 119.3 . . ?
C16 C17 C19 117.6(11) . . ?
C16 C17 C18 122.7(16) . . ?
C19 C17 C18 119.5(14) . . ?
C17 C18 H18A 109.5 . . ?
C17 C18 H18B 109.5 . . ?
H18A C18 H18B 109.5 . . ?
C17 C18 H18C 109.5 . . ?
H18A C18 H18C 109.5 . . ?
H18B C18 H18C 109.5 . . ?
C20 C19 C17 120.0(13) . . ?
C20 C19 H19 120.0 . . ?
C17 C19 H19 120.0 . . ?
C19 C20 C14 121.0(14) . . ?
C19 C20 H20 119.5 . . ?
C14 C20 H20 119.5 . . ?
C22 C21 C13 124.3(8) . . ?
C22 C21 H21 117.8 . . ?
C13 C21 H21 117.8 . . ?
O15 C22 C21 122.5(8) . . ?
O15 C22 C23 113.7(7) . . ?
C21 C22 C23 123.7(7) . . ?
N1 C23 C24 119.8(8) . . ?
N1 C23 C22 114.7(7) . . ?
C24 C23 C22 125.5(8) . . ?
C25 C24 C23 120.2(10) . . ?
C25 C24 H24 119.9 . . ?
C23 C24 H24 119.9 . . ?
C24 C25 C26 118.5(9) . . ?
C24 C25 H25 120.7 . . ?
C26 C25 H25 120.7 . . ?
C25 C26 C27 119.2(11) . . ?
C25 C26 H26 120.4 . . ?
C27 C26 H26 120.4 . . ?
N1 C27 C26 122.9(11) . . ?
N1 C27 H27 118.5 . . ?
C26 C27 H27 118.5 . . ?
O16 C28 C36 122.9(7) . . ?
O16 C28 C29 117.0(8) . . ?
C36 C28 C29 120.1(8) . . ?
C30 C29 C35 119.8(8) . . ?
C30 C29 C28 119.4(8) . . ?
C35 C29 C28 120.8(9) . . ?
C29 C30 C31 120.7(10) . . ?
C29 C30 H30 119.7 . . ?
C31 C30 H30 119.7 . . ?
C30 C31 C32 120.9(11) . . ?
C30 C31 H31 119.6 . . ?
C32 C31 H31 119.6 . . ?
C34 C32 C31 118.1(10) . . ?
C34 C32 C33 121.7(11) . . ?
C31 C32 C33 120.1(12) . . ?
C32 C33 H33A 109.5 . . ?
C32 C33 H33B 109.5 . . ?
H33A C33 H33B 109.5 . . ?
C32 C33 H33C 109.5 . . ?
H33A C33 H33C 109.5 . . ?
H33B C33 H33C 109.5 . . ?
C32 C34 C35 122.1(11) . . ?
C32 C34 H34 118.9 . . ?
C35 C34 H34 118.9 . . ?
C34 C35 C29 118.3(11) . . ?
C34 C35 H35 120.9 . . ?
C29 C35 H35 120.9 . . ?
C37 C36 C28 125.2(7) . . ?
C37 C36 H36 117.4 . . ?
C28 C36 H36 117.4 . . ?
C36 C37 O17 123.0(8) . . ?
C36 C37 C38 125.8(7) . . ?
O17 C37 C38 111.2(7) . . ?
N2 C38 C39 121.4(8) . . ?
N2 C38 C37 113.7(6) . . ?
C39 C38 C37 124.9(8) . . ?
C40 C39 C38 119.0(9) . . ?
C40 C39 H39 120.5 . . ?
C38 C39 H39 120.5 . . ?
C41 C40 C39 119.3(8) . . ?
C41 C40 H40 120.3 . . ?
C39 C40 H40 120.3 . . ?
C40 C41 C42 120.8(9) . . ?
C40 C41 H41 119.6 . . ?
C42 C41 H41 119.6 . . ?
N2 C42 C41 120.3(9) . . ?
N2 C42 H42 119.9 . . ?
C41 C42 H42 119.9 . . ?
Cl20 C43 L19A 78(2) . . ?
Cl20 C43 L20A 41.9(15) . . ?
L19A C43 L20A 115(2) . . ?
Cl21 L22A Cl22 136(3) . . ?
Cl21 L22A L21A 42(2) . . ?
Cl22 L22A L21A 106(2) . . ?
L20A Cl20 C43 75(2) . . ?
L20A Cl20 L19A 123(3) . . ?
C43 Cl20 L19A 55.0(17) . . ?
L22A Cl21 L21A 107(3) . . ?
Cl20 L20A C43 63.2(19) . . ?
Cl21 L21A C44 100(3) . . ?
Cl21 L21A L22A 30.6(16) . . ?
C44 L21A L22A 70(2) . . ?
C44 L19A C43 139.5(18) . . ?
C44 L19A Cl20 145.4(17) . . ?
C43 L19A Cl20 46.8(13) . . ?
L19A C44 L21A 138(3) . . ?

loop_
_geom_bond_atom_site_label_1
_geom_bond_atom_site_label_2
_geom_bond_distance
_geom_bond_site_symmetry_2
_geom_bond_publ_flag
Mn1 O1 1.890(5) . ?
Mn1 O17 1.926(5) . ?
Mn1 O4 1.937(6) . ?
Mn1 N2 2.036(6) . ?
Mn1 O6 2.166(6) . ?
Mn1 O2 2.283(5) . ?
Mn1 Mn4 3.2169(17) . ?
Mn2 O1 1.853(5) . ?
Mn2 O14 1.932(6) . ?
Mn2 O15 1.940(5) . ?
Mn2 O3 1.963(6) . ?
Mn2 O8 2.150(6) . ?
Mn2 O5 2.214(7) . ?
Mn3 O7 2.148(6) . ?
Mn3 O15 2.168(5) . ?
Mn3 O10 2.258(7) . ?
Mn3 N1 2.273(7) . ?
Mn3 O12 2.291(8) . ?
Mn3 O1 2.391(5) . ?
Mn3 O13 2.401(10) . ?
Mn4 O11 2.079(7) . ?
Mn4 O16 2.098(5) . ?
Mn4 O17 2.136(5) . ?
Mn4 O9 2.151(6) . ?
Mn4 O13 2.208(8) . ?
Mn4 O1 2.322(5) . ?
Cl1 C2 1.772(9) . ?
Cl2 C2 1.772(9) . ?
Cl3 C2 1.728(11) . ?
Cl1A C2 1.49(3) . ?
Cl2A C2 1.80(3) . ?
Cl3A C2 1.93(3) . ?
Cl4 C4 1.622(18) . ?
Cl5 C4 1.77(2) . ?
Cl6 C4 1.817(15) . ?
Cl4A C4 2.12(4) . ?
Cl5A C4 1.63(4) . ?
Cl6A C4 1.719(19) . ?
Cl7 C6 1.645(13) . ?
Cl8 C6 1.698(14) . ?
Cl9 C6 1.699(15) . ?
Cl7A C6 2.00(4) . ?
Cl8A C6 1.90(4) . ?
Cl8A Cl9A 2.36(4) . ?
Cl9A C6 1.87(3) . ?
Cl10 C8 1.771(13) . ?
Cl11 C8 1.738(11) . ?
Cl12 C8 1.656(14) . ?
L10A C8 1.648(18) . ?
L11A C8 1.762(13) . ?
L12A C8 1.740(15) . ?
Cl13 C10 1.785(19) . ?
Cl14 C10 1.78(2) . ?
Cl15 C10 1.640(18) . ?
L13A C10 1.65(2) . ?
L14A C10 1.69(2) . ?
L15A C10 1.84(2) . ?
Cl16 C12 1.54(2) . ?
Cl17 C12 1.76(3) . ?
Cl18 C12 2.18(3) . ?
L16A C12 1.828(17) . ?
L17A C12 1.714(14) . ?
L18A C12 1.630(16) . ?
O2 C1 1.230(10) . ?
O3 C1 1.248(10) . ?
O4 C3 1.234(10) . ?
O5 C3 1.239(11) . ?
O6 C5 1.221(10) . ?
O7 C5 1.239(10) . ?
O8 C7 1.254(10) . ?
O9 C7 1.227(10) . ?
O10 C9 1.189(12) . ?
O11 C9 1.285(12) . ?
O12 C11 1.220(14) . ?
O13 C11 1.209(13) . ?
O14 C13 1.263(11) . ?
O15 C22 1.319(9) . ?
O16 C28 1.251(10) . ?
O17 C37 1.343(8) . ?
N1 C27 1.302(12) . ?
N1 C23 1.361(11) . ?
N2 C42 1.349(10) . ?
N2 C38 1.349(10) . ?
C1 C2 1.548(12) . ?
C3 C4 1.558(14) . ?
C5 C6 1.577(14) . ?
C7 C8 1.550(13) . ?
C9 C10 1.582(16) . ?
C11 C12 1.573(16) . ?
C13 C21 1.416(14) . ?
C13 C14 1.473(14) . ?
C14 C15 1.372(16) . ?
C14 C20 1.406(15) . ?
C15 C16 1.371(15) . ?
C15 H15 0.9300 . ?
C16 C17 1.378(18) . ?
C16 H16 0.9300 . ?
C17 C19 1.44(2) . ?
C17 C18 1.505(17) . ?
C18 H18A 0.9600 . ?
C18 H18B 0.9600 . ?
C18 H18C 0.9600 . ?
C19 C20 1.368(18) . ?
C19 H19 0.9300 . ?
C20 H20 0.9300 . ?
C21 C22 1.371(12) . ?
C21 H21 0.9300 . ?
C22 C23 1.465(12) . ?
C23 C24 1.401(12) . ?
C24 C25 1.358(15) . ?
C24 H24 0.9300 . ?
C25 C26 1.375(16) . ?
C25 H25 0.9300 . ?
C26 C27 1.380(14) . ?
C26 H26 0.9300 . ?
C27 H27 0.9300 . ?
C28 C36 1.423(12) . ?
C28 C29 1.495(12) . ?
C29 C30 1.367(14) . ?
C29 C35 1.416(13) . ?
C30 C31 1.383(14) . ?
C30 H30 0.9300 . ?
C31 C32 1.396(16) . ?
C31 H31 0.9300 . ?
C32 C34 1.376(17) . ?
C32 C33 1.528(15) . ?
C33 H33A 0.9600 . ?
C33 H33B 0.9600 . ?
C33 H33C 0.9600 . ?
C34 C35 1.393(14) . ?
C34 H34 0.9300 . ?
C35 H35 0.9300 . ?
C36 C37 1.331(11) . ?
C36 H36 0.9300 . ?
C37 C38 1.492(12) . ?
C38 C39 1.376(11) . ?
C39 C40 1.372(13) . ?
C39 H39 0.9300 . ?
C40 C41 1.347(15) . ?
C40 H40 0.9300 . ?
C41 C42 1.376(13) . ?
C41 H41 0.9300 . ?
C42 H42 0.9300 . ?
C43 Cl20 1.59(4) . ?
C43 L19A 1.78(3) . ?
C43 L20A 1.72(4) . ?
L22A Cl21 1.19(4) . ?
L22A Cl22 1.74(4) . ?
L22A L21A 2.23(7) . ?
Cl20 L20A 1.19(3) . ?
Cl20 L19A 2.13(3) . ?
Cl21 L21A 1.57(6) . ?
L21A C44 1.98(6) . ?
L19A C44 1.63(3) . ?
